data_1562746
loop_
_publ_author_name
'Wang, Xing'
'Peng, Xia'
'Tang, Chunping'
'Zhou, Shuaizhen'
'Ke, Chang-Qiang'
'Liu, Yueling'
'Yao, Sheng'
'Ai, Jing'
'Ye, Yang'

_publ_section_title
;
 Anti-inflammatory Eudesmane Sesquiterpenoids from <i>Artemisia
 hedinii</i>.
;
_journal_issue 5
_journal_name_full 'Journal of natural products'
_journal_page_first 1626
_journal_page_last 1637
_journal_paper_doi 10.1021/acs.jnatprod.1c00177
_journal_volume 84
_journal_year 2021
_chemical_absolute_configuration rmad
_chemical_formula_moiety 'C17 H24 O5, H2 O'
_chemical_formula_sum 'C17 H26 O6'
_chemical_formula_weight 326.38
_space_group_crystal_system orthorhombic
_space_group_IT_number 19
_space_group_name_Hall 'P 2ac 2ab'
_space_group_name_H-M_alt 'P 21 21 21'
_atom_sites_solution_hydrogens mixed
_atom_sites_solution_primary dual
_audit_creation_date 2020-08-12
_audit_creation_method
;
Olex2 1.2
(compiled 2018.05.29 svn.r3508 for OlexSys, GUI svn.r5506)
;
_cell_angle_alpha 90
_cell_angle_beta 90
_cell_angle_gamma 90
_cell_formula_units_Z 4
_cell_length_a 6.0582(2)
_cell_length_b 12.5066(4)
_cell_length_c 22.5946(7)
_cell_measurement_reflns_used 9677
_cell_measurement_temperature 140
_cell_measurement_theta_max 74.928
_cell_measurement_theta_min 3.534
_cell_volume 1711.94(9)
_computing_cell_refinement 'SAINT V8.40A (?, 2016)'
_computing_data_reduction 'SAINT V8.40A (?, 2016)'
_computing_molecular_graphics 'Olex2 (Dolomanov et al., 2009)'
_computing_publication_material 'Olex2 (Dolomanov et al., 2009)'
_computing_structure_refinement 'ShelXL (Sheldrick, 2015)'
_computing_structure_solution 'ShelXT (Sheldrick, 2015)'
_diffrn_ambient_temperature 140.0
_diffrn_measured_fraction_theta_full 0.999
_diffrn_measured_fraction_theta_max 0.994
_diffrn_measurement_device_type 'Bruker D8 VENTURE'
_diffrn_radiation_type CuK\a
_diffrn_radiation_wavelength 1.54184
_diffrn_reflns_av_R_equivalents 0.0497
_diffrn_reflns_av_unetI/netI 0.0335
_diffrn_reflns_Laue_measured_fraction_full 0.999
_diffrn_reflns_Laue_measured_fraction_max 0.994
_diffrn_reflns_limit_h_max 7
_diffrn_reflns_limit_h_min -7
_diffrn_reflns_limit_k_max 14
_diffrn_reflns_limit_k_min -15
_diffrn_reflns_limit_l_max 27
_diffrn_reflns_limit_l_min -28
_diffrn_reflns_number 17745
_diffrn_reflns_point_group_measured_fraction_full 0.996
_diffrn_reflns_point_group_measured_fraction_max 0.988
_diffrn_reflns_theta_full 67.684
_diffrn_reflns_theta_max 74.534
_diffrn_reflns_theta_min 3.913
_exptl_absorpt_coefficient_mu 0.787
_exptl_absorpt_correction_T_max 0.7538
_exptl_absorpt_correction_T_min 0.6432
_exptl_absorpt_correction_type multi-scan
_exptl_absorpt_process_details
'SADABS-2016/2 (Bruker,2016/2) was used for absorption correction. wR2(int) was 0.1676 before and 0.0810 after correction. The Ratio of minimum to maximum transmission is 0.8533. The \l/2 correction factor is Not present.'
_exptl_crystal_colour colourless
_exptl_crystal_colour_primary colourless
_exptl_crystal_density_diffrn 1.266
_exptl_crystal_description block
_exptl_crystal_F_000 704
_exptl_crystal_size_max 0.17
_exptl_crystal_size_mid 0.11
_exptl_crystal_size_min 0.06
_refine_diff_density_max 0.261
_refine_diff_density_min -0.216
_refine_diff_density_rms 0.044
_refine_ls_abs_structure_details
;
 Flack x determined using 1301 quotients [(I+)-(I-)]/[(I+)+(I-)]
 (Parsons, Flack and Wagner, Acta Cryst. B69 (2013) 249-259).
;
_refine_ls_abs_structure_Flack -0.01(10)
_refine_ls_extinction_method none
_refine_ls_goodness_of_fit_ref 1.080
_refine_ls_hydrogen_treatment constr
_refine_ls_matrix_type full
_refine_ls_number_parameters 216
_refine_ls_number_reflns 3469
_refine_ls_number_restraints 0
_refine_ls_restrained_S_all 1.080
_refine_ls_R_factor_all 0.0382
_refine_ls_R_factor_gt 0.0358
_refine_ls_shift/su_max 0.000
_refine_ls_shift/su_mean 0.000
_refine_ls_structure_factor_coef Fsqd
_refine_ls_weighting_details 'w=1/[\s^2^(Fo^2^)+(0.0457P)^2^+0.3915P] where P=(Fo^2^+2Fc^2^)/3'
_refine_ls_weighting_scheme calc
_refine_ls_wR_factor_gt 0.0915
_refine_ls_wR_factor_ref 0.0936
_reflns_Friedel_coverage 0.704
_reflns_Friedel_fraction_full 0.993
_reflns_Friedel_fraction_max 0.979
_reflns_number_gt 3314
_reflns_number_total 3469
_reflns_threshold_expression 'I > 2\s(I)'
_cod_data_source_file np1c00177_si_002.cif
_cod_data_source_block cu_22020526_0m
_cod_depositor_comments 'Adding full bibliography for 1562743--1562751.cif.'
_cod_database_code 1562746
_shelx_shelxl_version_number 2018/3
_shelx_space_group_comment
;
The symmetry employed for this shelxl refinement is uniquely defined
by the following loop, which should always be used as a source of
symmetry information in preference to the above space-group names.
They are only intended as comments.
;
_shelx_estimated_absorpt_t_max 0.954
_shelx_estimated_absorpt_t_min 0.878
_olex2_refinement_description
;
1. Fixed Uiso
 At 1.2 times of:
  All C(H) groups, All C(H,H) groups
 At 1.5 times of:
  All C(H,H,H) groups, All O(H) groups, All O(H,H) groups
2.a Free rotating group:
 O6(H6C,H6D)
2.b Ternary CH refined with riding coordinates:
 C9(H9), C7(H7), C3(H3)
2.c Secondary CH2 refined with riding coordinates:
 C8(H8A,H8B), C6(H6A,H6B), C1(H1A,H1B), C2(H2A,H2B)
2.d X=CH2 refined with riding coordinates:
 C13(H13A,H13B)
2.e Idealised Me refined as rotating group:
 C2'(H2'A,H2'B,H2'C), C14(H14A,H14B,H14C), C15(H15A,H15B,H15C)
2.f Idealised tetrahedral OH refined as rotating group:
 O5(H5), O2(H2)
;
_olex2_submission_special_instructions 'No special instructions were received'

loop_
_space_group_symop_operation_xyz
'x, y, z'
'-x+1/2, -y, z+1/2'
'-x, y+1/2, -z+1/2'
'x+1/2, -y+1/2, -z'

loop_
_atom_site_label
_atom_site_type_symbol
_atom_site_fract_x
_atom_site_fract_y
_atom_site_fract_z
_atom_site_U_iso_or_equiv
_atom_site_adp_type
_atom_site_occupancy
_atom_site_site_symmetry_order
_atom_site_calc_flag
_atom_site_refinement_flags_posn
_atom_site_refinement_flags_adp
_atom_site_refinement_flags_occupancy
_atom_site_disorder_assembly
_atom_site_disorder_group
O4 O 0.5064(2) 0.41479(12) 0.47139(6) 0.0238(3) Uani 1 1 d . . . . .
O5 O 0.3389(3) 0.39461(13) 0.19065(7) 0.0276(4) Uani 1 1 d . . . . .
H5 H 0.387956 0.454797 0.180698 0.041 Uiso 1 1 calc GR . . . .
O2 O -0.0676(3) 0.79559(13) 0.37385(8) 0.0304(4) Uani 1 1 d . . . . .
H2 H -0.157840 0.835705 0.356436 0.046 Uiso 1 1 calc GR . . . .
O3 O 0.2024(3) 0.41156(14) 0.52883(7) 0.0307(4) Uani 1 1 d . . . . .
O1 O 0.0944(3) 0.95064(13) 0.39480(8) 0.0328(4) Uani 1 1 d . . . . .
O6 O 0.5282(3) 0.56303(15) 0.13838(8) 0.0357(4) Uani 1 1 d . . . . .
H6C H 0.648319 0.531313 0.126698 0.054 Uiso 1 1 d G . . . .
H6D H 0.443140 0.574763 0.108047 0.054 Uiso 1 1 d G . . . .
C5 C 0.3693(3) 0.54084(17) 0.32583(9) 0.0198(4) Uani 1 1 d . . . . .
C8 C 0.4118(3) 0.60016(16) 0.45072(9) 0.0204(4) Uani 1 1 d . . . . .
H8A H 0.568259 0.623028 0.450477 0.025 Uiso 1 1 calc R . . . .
H8B H 0.354644 0.606781 0.491599 0.025 Uiso 1 1 calc R . . . .
C12 C 0.0930(4) 0.85344(17) 0.39622(9) 0.0229(4) Uani 1 1 d . . . . .
C4 C 0.2677(3) 0.50816(18) 0.27625(10) 0.0220(4) Uani 1 1 d . . . . .
C9 C 0.3932(3) 0.48544(16) 0.42989(9) 0.0191(4) Uani 1 1 d . . . . .
H9 H 0.233457 0.465437 0.429112 0.023 Uiso 1 1 calc R . . . .
C10 C 0.4912(3) 0.46471(17) 0.36797(9) 0.0203(4) Uani 1 1 d . . . . .
C11 C 0.2708(4) 0.78705(18) 0.42458(9) 0.0207(4) Uani 1 1 d . . . . .
C7 C 0.2769(3) 0.67021(16) 0.40882(9) 0.0189(4) Uani 1 1 d . . . . .
H7 H 0.121583 0.643171 0.409319 0.023 Uiso 1 1 calc R . . . .
C6 C 0.3664(4) 0.65615(16) 0.34535(9) 0.0219(4) Uani 1 1 d . . . . .
H6A H 0.273485 0.697931 0.317697 0.026 Uiso 1 1 calc R . . . .
H6B H 0.518229 0.685184 0.343366 0.026 Uiso 1 1 calc R . . . .
C1' C 0.3914(4) 0.38438(17) 0.51938(9) 0.0239(4) Uani 1 1 d . . . . .
C3 C 0.2896(4) 0.39484(18) 0.25321(9) 0.0253(5) Uani 1 1 d . . . . .
H3 H 0.144230 0.358371 0.258844 0.030 Uiso 1 1 calc R . . . .
C13 C 0.4108(4) 0.83583(18) 0.46086(10) 0.0260(4) Uani 1 1 d . . . . .
H13A H 0.396629 0.910315 0.468169 0.031 Uiso 1 1 calc R . . . .
H13B H 0.525105 0.796226 0.479517 0.031 Uiso 1 1 calc R . . . .
C1 C 0.4459(4) 0.34782(17) 0.35138(10) 0.0265(5) Uani 1 1 d . . . . .
H1A H 0.553139 0.301138 0.372014 0.032 Uiso 1 1 calc R . . . .
H1B H 0.296033 0.327816 0.364868 0.032 Uiso 1 1 calc R . . . .
C2' C 0.5216(5) 0.30989(19) 0.55762(11) 0.0336(5) Uani 1 1 d . . . . .
H2'A H 0.499733 0.236227 0.544040 0.050 Uiso 1 1 calc GR . . . .
H2'B H 0.471754 0.316401 0.598730 0.050 Uiso 1 1 calc GR . . . .
H2'C H 0.678585 0.328228 0.555160 0.050 Uiso 1 1 calc GR . . . .
C2 C 0.4635(4) 0.32953(18) 0.28511(10) 0.0284(5) Uani 1 1 d . . . . .
H2A H 0.612120 0.350651 0.271177 0.034 Uiso 1 1 calc R . . . .
H2B H 0.442344 0.252688 0.276235 0.034 Uiso 1 1 calc R . . . .
C14 C 0.7422(4) 0.4858(2) 0.36726(11) 0.0290(5) Uani 1 1 d . . . . .
H14A H 0.802817 0.465165 0.328696 0.043 Uiso 1 1 calc GR . . . .
H14B H 0.813284 0.443554 0.398451 0.043 Uiso 1 1 calc GR . . . .
H14C H 0.770019 0.561935 0.374195 0.043 Uiso 1 1 calc GR . . . .
C15 C 0.1217(4) 0.57985(19) 0.23882(10) 0.0285(5) Uani 1 1 d . . . . .
H15A H 0.033309 0.625910 0.264696 0.043 Uiso 1 1 calc GR . . . .
H15B H 0.023427 0.535706 0.214530 0.043 Uiso 1 1 calc GR . . . .
H15C H 0.214035 0.624258 0.213046 0.043 Uiso 1 1 calc GR . . . .

loop_
_atom_site_aniso_label
_atom_site_aniso_U_11
_atom_site_aniso_U_22
_atom_site_aniso_U_33
_atom_site_aniso_U_23
_atom_site_aniso_U_13
_atom_site_aniso_U_12
O4 0.0280(7) 0.0223(7) 0.0212(7) 0.0030(6) -0.0025(6) 0.0065(6)
O5 0.0341(8) 0.0265(8) 0.0221(8) -0.0049(6) -0.0004(6) -0.0058(7)
O2 0.0316(8) 0.0219(7) 0.0375(9) 0.0067(7) -0.0119(7) 0.0024(7)
O3 0.0346(8) 0.0303(8) 0.0272(8) 0.0050(7) 0.0035(7) 0.0018(7)
O1 0.0378(9) 0.0204(8) 0.0403(9) -0.0008(7) -0.0062(8) 0.0032(7)
O6 0.0398(9) 0.0346(9) 0.0328(9) -0.0013(7) 0.0023(7) -0.0006(8)
C5 0.0224(9) 0.0182(9) 0.0186(10) 0.0006(8) 0.0025(8) -0.0019(8)
C8 0.0233(9) 0.0198(10) 0.0182(9) -0.0003(8) -0.0025(7) 0.0019(8)
C12 0.0291(10) 0.0195(10) 0.0201(10) 0.0006(8) 0.0008(8) 0.0028(8)
C4 0.0238(9) 0.0209(10) 0.0214(10) 0.0004(8) 0.0017(8) -0.0002(8)
C9 0.0211(9) 0.0184(10) 0.0180(9) 0.0023(8) -0.0021(7) 0.0017(8)
C10 0.0226(9) 0.0188(9) 0.0193(10) 0.0005(8) 0.0014(8) 0.0000(8)
C11 0.0252(10) 0.0194(10) 0.0176(9) 0.0015(8) 0.0011(8) 0.0006(8)
C7 0.0226(9) 0.0162(9) 0.0177(9) 0.0008(8) -0.0027(8) -0.0007(7)
C6 0.0301(10) 0.0171(9) 0.0185(10) 0.0012(8) 0.0002(8) -0.0009(8)
C1' 0.0347(11) 0.0160(9) 0.0210(10) 0.0001(8) -0.0019(9) 0.0005(8)
C3 0.0312(10) 0.0238(11) 0.0208(10) -0.0024(9) 0.0021(8) -0.0040(9)
C13 0.0329(11) 0.0197(10) 0.0255(11) -0.0003(8) -0.0041(9) -0.0022(9)
C1 0.0387(12) 0.0170(9) 0.0239(11) -0.0005(8) 0.0011(9) 0.0039(9)
C2' 0.0507(14) 0.0247(11) 0.0256(11) 0.0036(9) -0.0042(11) 0.0068(11)
C2 0.0401(12) 0.0207(10) 0.0245(11) -0.0037(9) 0.0010(10) 0.0046(9)
C14 0.0217(10) 0.0328(12) 0.0324(12) -0.0001(10) 0.0034(9) 0.0003(9)
C15 0.0337(11) 0.0276(11) 0.0241(10) -0.0015(9) -0.0066(9) 0.0045(10)

loop_
_atom_type_symbol
_atom_type_description
_atom_type_scat_dispersion_real
_atom_type_scat_dispersion_imag
_atom_type_scat_source
C C 0.0181 0.0091 'International Tables Vol C Tables 4.2.6.8 and 6.1.1.4'
H H 0.0000 0.0000 'International Tables Vol C Tables 4.2.6.8 and 6.1.1.4'
O O 0.0492 0.0322 'International Tables Vol C Tables 4.2.6.8 and 6.1.1.4'

loop_
_geom_angle_atom_site_label_1
_geom_angle_atom_site_label_2
_geom_angle_atom_site_label_3
_geom_angle
_geom_angle_site_symmetry_1
_geom_angle_site_symmetry_3
_geom_angle_publ_flag
C1' O4 C9 116.51(16) . . ?
C3 O5 H5 109.5 . . ?
C12 O2 H2 109.5 . . ?
H6C O6 H6D 109.5 . . ?
C4 C5 C10 123.32(19) . . ?
C4 C5 C6 122.01(19) . . ?
C6 C5 C10 114.64(17) . . ?
H8A C8 H8B 108.4 . . ?
C9 C8 H8A 110.1 . . ?
C9 C8 H8B 110.1 . . ?
C9 C8 C7 108.14(16) . . ?
C7 C8 H8A 110.1 . . ?
C7 C8 H8B 110.1 . . ?
O2 C12 C11 112.98(18) . . ?
O1 C12 O2 123.1(2) . . ?
O1 C12 C11 123.9(2) . . ?
C5 C4 C3 122.1(2) . . ?
C5 C4 C15 123.6(2) . . ?
C3 C4 C15 114.35(19) . . ?
O4 C9 C8 109.83(15) . . ?
O4 C9 H9 108.3 . . ?
O4 C9 C10 107.48(16) . . ?
C8 C9 H9 108.3 . . ?
C8 C9 C10 114.38(17) . . ?
C10 C9 H9 108.3 . . ?
C5 C10 C9 105.86(16) . . ?
C5 C10 C14 111.20(18) . . ?
C9 C10 C14 111.10(18) . . ?
C1 C10 C5 110.69(17) . . ?
C1 C10 C9 108.26(17) . . ?
C1 C10 C14 109.65(18) . . ?
C12 C11 C7 116.95(18) . . ?
C13 C11 C12 117.8(2) . . ?
C13 C11 C7 125.2(2) . . ?
C8 C7 H7 107.6 . . ?
C8 C7 C6 108.83(17) . . ?
C11 C7 C8 115.07(17) . . ?
C11 C7 H7 107.6 . . ?
C11 C7 C6 109.83(16) . . ?
C6 C7 H7 107.6 . . ?
C5 C6 C7 112.63(17) . . ?
C5 C6 H6A 109.1 . . ?
C5 C6 H6B 109.1 . . ?
C7 C6 H6A 109.1 . . ?
C7 C6 H6B 109.1 . . ?
H6A C6 H6B 107.8 . . ?
O4 C1' C2' 111.7(2) . . ?
O3 C1' O4 123.5(2) . . ?
O3 C1' C2' 124.8(2) . . ?
O5 C3 C4 110.86(18) . . ?
O5 C3 H3 107.8 . . ?
O5 C3 C2 108.72(18) . . ?
C4 C3 H3 107.8 . . ?
C2 C3 C4 113.68(18) . . ?
C2 C3 H3 107.8 . . ?
C11 C13 H13A 120.0 . . ?
C11 C13 H13B 120.0 . . ?
H13A C13 H13B 120.0 . . ?
C10 C1 H1A 109.2 . . ?
C10 C1 H1B 109.2 . . ?
H1A C1 H1B 107.9 . . ?
C2 C1 C10 111.85(18) . . ?
C2 C1 H1A 109.2 . . ?
C2 C1 H1B 109.2 . . ?
C1' C2' H2'A 109.5 . . ?
C1' C2' H2'B 109.5 . . ?
C1' C2' H2'C 109.5 . . ?
H2'A C2' H2'B 109.5 . . ?
H2'A C2' H2'C 109.5 . . ?
H2'B C2' H2'C 109.5 . . ?
C3 C2 C1 109.83(18) . . ?
C3 C2 H2A 109.7 . . ?
C3 C2 H2B 109.7 . . ?
C1 C2 H2A 109.7 . . ?
C1 C2 H2B 109.7 . . ?
H2A C2 H2B 108.2 . . ?
C10 C14 H14A 109.5 . . ?
C10 C14 H14B 109.5 . . ?
C10 C14 H14C 109.5 . . ?
H14A C14 H14B 109.5 . . ?
H14A C14 H14C 109.5 . . ?
H14B C14 H14C 109.5 . . ?
C4 C15 H15A 109.5 . . ?
C4 C15 H15B 109.5 . . ?
C4 C15 H15C 109.5 . . ?
H15A C15 H15B 109.5 . . ?
H15A C15 H15C 109.5 . . ?
H15B C15 H15C 109.5 . . ?

loop_
_geom_bond_atom_site_label_1
_geom_bond_atom_site_label_2
_geom_bond_distance
_geom_bond_site_symmetry_2
_geom_bond_publ_flag
O4 C9 1.459(2) . ?
O4 C1' 1.344(3) . ?
O5 H5 0.8400 . ?
O5 C3 1.445(3) . ?
O2 H2 0.8400 . ?
O2 C12 1.313(3) . ?
O3 C1' 1.213(3) . ?
O1 C12 1.216(3) . ?
O6 H6C 0.8698 . ?
O6 H6D 0.8699 . ?
C5 C4 1.342(3) . ?
C5 C10 1.536(3) . ?
C5 C6 1.508(3) . ?
C8 H8A 0.9900 . ?
C8 H8B 0.9900 . ?
C8 C9 1.514(3) . ?
C8 C7 1.527(3) . ?
C12 C11 1.503(3) . ?
C4 C3 1.516(3) . ?
C4 C15 1.517(3) . ?
C9 H9 1.0000 . ?
C9 C10 1.542(3) . ?
C10 C1 1.534(3) . ?
C10 C14 1.544(3) . ?
C11 C7 1.505(3) . ?
C11 C13 1.328(3) . ?
C7 H7 1.0000 . ?
C7 C6 1.543(3) . ?
C6 H6A 0.9900 . ?
C6 H6B 0.9900 . ?
C1' C2' 1.496(3) . ?
C3 H3 1.0000 . ?
C3 C2 1.515(3) . ?
C13 H13A 0.9500 . ?
C13 H13B 0.9500 . ?
C1 H1A 0.9900 . ?
C1 H1B 0.9900 . ?
C1 C2 1.518(3) . ?
C2' H2'A 0.9800 . ?
C2' H2'B 0.9800 . ?
C2' H2'C 0.9800 . ?
C2 H2A 0.9900 . ?
C2 H2B 0.9900 . ?
C14 H14A 0.9800 . ?
C14 H14B 0.9800 . ?
C14 H14C 0.9800 . ?
C15 H15A 0.9800 . ?
C15 H15B 0.9800 . ?
C15 H15C 0.9800 . ?
